data_8101515
loop_
_publ_author_name
'Schreuer, J\"urgen'

_publ_section_title
;
Crystal structure of hydroxylammonium sulfanilate, 
(NH~3~OH)H~2~NC~6~H~4~SO~3~
;
_journal_issue 3
_journal_name_full 'Zeitschrift f\"ur Kristallographie - New Crystal Structures'
_journal_page_first 319
_journal_page_last 320
_journal_volume 214
_journal_year 1999
_chemical_formula_structural '(N H3 OH) H2 N C6 H4 S O3 (H2 O)1.5'
_chemical_formula_sum 'C6 H10 N2 O4 S'
_chemical_formula_weight 206.22
_chemical_name_common 'hydroxylammonium sulfanilate'
_space_group_IT_number 2
_symmetry_cell_setting triclinic
_symmetry_space_group_name_Hall '-P 1'
_symmetry_space_group_name_H-M 'P -1'
_cell_angle_alpha 88.46(3)
_cell_angle_beta 68.71(3)
_cell_angle_gamma 81.99(3)
_cell_formula_units_Z 4
_cell_length_a 8.597(2)
_cell_length_b 10.033(2)
_cell_length_c 10.914(2)
_cell_measurement_temperature 293(2)
_cell_volume 868.3(3)
_diffrn_ambient_temperature 293(2)
_exptl_crystal_density_diffrn 1.578
_refine_ls_R_factor_obs 0.0281
_refine_ls_wR_factor_obs 0.0774
_cod_database_code 8101515

loop_
_symmetry_equiv_pos_as_xyz
'x, y, z'
'-x, -y, -z'

loop_
_atom_site_label
_atom_site_type_symbol
_atom_site_fract_x
_atom_site_fract_y
_atom_site_fract_z
_atom_site_U_iso_or_equiv
_atom_site_adp_type
_atom_site_occupancy
_atom_site_calc_flag
_atom_site_refinement_flags
_atom_site_disorder_assembly
_atom_site_disorder_group
S1 S 0.63049(5) 0.79456(4) -0.49184(4) 0.03005(14) Uani 1 d . . .
O1S1 O 0.54044(17) 0.82418(13) -0.58025(14) 0.0437(3) Uani 1 d . . .
O2S1 O 0.78557(16) 0.85712(12) -0.53356(14) 0.0417(3) Uani 1 d . . .
O3S1 O 0.53114(18) 0.83196(13) -0.35440(13) 0.0474(4) Uani 1 d . . .
C1S1 C 0.69495(19) 0.61983(16) -0.49794(16) 0.0272(3) Uani 1 d . . .
C2S1 C 0.1352(2) 0.46682(18) 0.09289(18) 0.0362(4) Uani 1 d . . .
C3S1 C 0.1119(2) 0.60614(19) 0.09295(18) 0.0383(4) Uani 1 d . . .
C4S1 C 0.2295(2) 0.67391(17) 0.00020(17) 0.0342(4) Uani 1 d . . .
C5S1 C 0.3672(2) 0.60148(19) -0.09512(18) 0.0368(4) Uani 1 d . . .
C6S1 C 0.3910(2) 0.46193(18) -0.09534(17) 0.0344(4) Uani 1 d . . .
N1S1 N 0.2092(3) 0.81717(17) -0.0014(2) 0.0434(4) Uani 1 d . . .
H1S1 H 0.051(3) 0.420(2) 0.160(2) 0.047(6) Uiso 1 d . . .
H2S1 H 0.020(3) 0.654(2) 0.156(2) 0.048(6) Uiso 1 d . . .
H3S1 H 0.447(3) 0.647(2) -0.159(2) 0.050(6) Uiso 1 d . . .
H4S1 H 0.484(2) 0.4154(19) -0.1587(19) 0.034(5) Uiso 1 d . . .
H5S1 H 0.134(4) 0.851(3) 0.068(3) 0.077(9) Uiso 1 d . . .
H6S1 H 0.304(3) 0.843(2) -0.022(2) 0.055(7) Uiso 1 d . . .
S2 S 0.30511(5) 0.21701(4) 0.00410(4) 0.03271(15) Uani 1 d . . .
O1S2 O 0.18944(18) 0.16846(14) -0.04764(15) 0.0502(4) Uani 1 d . . .
O2S2 O 0.2650(2) 0.18576(14) 0.14219(14) 0.0555(4) Uani 1 d . . .
O3S2 O 0.47981(18) 0.17266(14) -0.07478(16) 0.0542(4) Uani 1 d . . .
C1S2 C 0.2757(2) 0.39461(16) -0.00071(16) 0.0288(4) Uani 1 d . . .
C2S2 C 0.7551(2) 0.56271(17) -0.40380(17) 0.0325(4) Uani 1 d . . .
C3S2 C 0.8193(2) 0.42726(18) -0.41502(17) 0.0345(4) Uani 1 d . . .
C4S2 C 0.82555(19) 0.34868(16) -0.52028(17) 0.0299(4) Uani 1 d . . .
C5S2 C 0.7605(2) 0.40655(18) -0.61162(18) 0.0346(4) Uani 1 d . . .
C6S2 C 0.6963(2) 0.54190(17) -0.60082(17) 0.0335(4) Uani 1 d . . .
N1S2 N 0.8912(2) 0.21131(15) -0.53025(18) 0.0385(4) Uani 1 d . . .
H1S2 H 0.757(2) 0.616(2) -0.333(2) 0.042(5) Uiso 1 d . . .
H2S2 H 0.864(3) 0.387(2) -0.356(2) 0.046(6) Uiso 1 d . . .
H3S2 H 0.762(2) 0.353(2) -0.683(2) 0.037(5) Uiso 1 d . . .
H4S2 H 0.650(3) 0.580(2) -0.662(2) 0.042(5) Uiso 1 d . . .
H5S2 H 0.912(3) 0.179(2) -0.607(3) 0.058(7) Uiso 1 d . . .
H6S2 H 0.970(3) 0.197(2) -0.507(2) 0.041(6) Uiso 1 d . . .
O1A1 O 0.09734(17) 0.91905(14) 0.80906(14) 0.0426(3) Uani 1 d . . .
N1A1 N 0.2268(2) 0.99800(17) 0.74912(17) 0.0357(3) Uani 1 d . . .
H1A1 H 0.228(3) 1.055(2) 0.813(2) 0.041(5) Uiso 1 d . . .
H2A1 H 0.204(3) 1.039(2) 0.684(2) 0.044(6) Uiso 1 d . . .
H3A1 H 0.319(3) 0.948(2) 0.715(2) 0.048(6) Uiso 1 d . . .
H4A1 H 0.130(3) 0.885(3) 0.871(3) 0.063(7) Uiso 1 d . . .
O1A2 O 0.16200(17) 0.97274(14) 0.27570(14) 0.0424(3) Uani 1 d . . .
N1A2 N 0.3024(2) 0.93705(16) 0.31355(18) 0.0361(4) Uani 1 d . . .
H1A2 H 0.388(3) 0.893(2) 0.242(2) 0.046(6) Uiso 1 d . . .
H2A2 H 0.330(3) 1.011(3) 0.336(2) 0.056(7) Uiso 1 d . . .
H3A2 H 0.254(3) 0.887(2) 0.391(2) 0.057(7) Uiso 1 d . . .
H4A2 H 0.197(3) 1.033(3) 0.228(2) 0.057(7) Uiso 1 d . . .

loop_
_atom_site_aniso_label
_atom_site_aniso_U_11
_atom_site_aniso_U_22
_atom_site_aniso_U_33
_atom_site_aniso_U_23
_atom_site_aniso_U_13
_atom_site_aniso_U_12
S1 0.0301(2) 0.0244(2) 0.0375(2) 0.00449(16) -0.01527(18) -0.00253(16)
O1S1 0.0459(8) 0.0349(7) 0.0623(9) 0.0102(6) -0.0350(7) -0.0045(6)
O2S1 0.0399(7) 0.0338(7) 0.0600(8) 0.0133(6) -0.0262(6) -0.0132(5)
O3S1 0.0544(8) 0.0337(7) 0.0429(8) -0.0011(6) -0.0091(6) 0.0073(6)
C1S1 0.0250(8) 0.0253(8) 0.0311(8) 0.0038(6) -0.0101(6) -0.0034(6)
C2S1 0.0346(9) 0.0372(9) 0.0334(9) 0.0053(7) -0.0086(7) -0.0047(7)
C3S1 0.0388(10) 0.0372(10) 0.0354(9) -0.0018(8) -0.0124(8) 0.0037(8)
C4S1 0.0459(10) 0.0293(9) 0.0382(9) 0.0043(7) -0.0284(8) -0.0046(7)
C5S1 0.0393(10) 0.0388(10) 0.0353(9) 0.0112(8) -0.0156(8) -0.0116(8)
C6S1 0.0332(9) 0.0375(10) 0.0316(9) 0.0028(7) -0.0114(8) -0.0036(8)
N1S1 0.0536(11) 0.0313(8) 0.0535(11) 0.0037(8) -0.0293(9) -0.0056(8)
S2 0.0370(3) 0.0279(2) 0.0350(2) 0.00067(16) -0.01513(19) -0.00437(17)
O1S2 0.0555(9) 0.0423(8) 0.0633(9) -0.0072(7) -0.0320(7) -0.0109(6)
O2S2 0.0923(12) 0.0366(7) 0.0434(8) 0.0107(6) -0.0308(8) -0.0125(7)
O3S2 0.0411(8) 0.0405(8) 0.0716(10) -0.0055(7) -0.0123(7) 0.0036(6)
C1S2 0.0313(8) 0.0293(8) 0.0299(8) 0.0026(6) -0.0160(7) -0.0044(7)
C2S2 0.0360(9) 0.0322(9) 0.0312(9) -0.0009(7) -0.0153(7) -0.0017(7)
C3S2 0.0379(9) 0.0342(9) 0.0342(9) 0.0058(7) -0.0187(8) 0.0004(7)
C4S2 0.0243(8) 0.0272(8) 0.0362(9) 0.0035(7) -0.0087(7) -0.0039(6)
C5S2 0.0403(10) 0.0320(9) 0.0347(9) -0.0029(7) -0.0169(8) -0.0056(7)
C6S2 0.0383(9) 0.0328(9) 0.0349(9) 0.0045(7) -0.0201(8) -0.0052(7)
N1S2 0.0376(9) 0.0297(8) 0.0496(10) -0.0011(7) -0.0197(8) 0.0020(6)
O1A1 0.0410(7) 0.0492(8) 0.0467(8) 0.0172(6) -0.0229(6) -0.0194(6)
N1A1 0.0337(9) 0.0333(8) 0.0394(9) 0.0042(7) -0.0119(7) -0.0061(7)
O1A2 0.0368(7) 0.0441(8) 0.0495(8) 0.0109(6) -0.0211(6) -0.0036(6)
N1A2 0.0361(8) 0.0312(8) 0.0460(10) -0.0011(7) -0.0212(8) -0.0032(7)

loop_
_geom_bond_atom_site_label_1
_geom_bond_atom_site_label_2
_geom_bond_distance
_geom_bond_site_symmetry_2
_geom_bond_publ_flag
S1 O1S1 1.4427(13) . ?
S1 O3S1 1.4598(15) . ?
S1 O2S1 1.4682(13) . ?
S1 C1S1 1.7589(16) . ?
C1S1 C6S2 1.381(2) . ?
C1S1 C2S2 1.387(2) . ?
C2S1 C3S1 1.384(3) . ?
C2S1 C1S2 1.388(3) . ?
C2S1 H1S1 0.98(2) . ?
C3S1 C4S1 1.386(3) . ?
C3S1 H2S1 0.92(2) . ?
C4S1 C5S1 1.385(3) . ?
C4S1 N1S1 1.424(2) . ?
C5S1 C6S1 1.386(3) . ?
C5S1 H3S1 0.94(2) . ?
C6S1 C1S2 1.382(2) . ?
C6S1 H4S1 0.92(2) . ?
N1S1 H5S1 0.84(3) . ?
N1S1 H6S1 0.83(3) . ?
S2 O3S2 1.4457(16) . ?
S2 O1S2 1.4501(14) . ?
S2 O2S2 1.4546(15) . ?
S2 C1S2 1.7666(17) . ?
C2S2 C3S2 1.385(2) . ?
C2S2 H1S2 0.96(2) . ?
C3S2 C4S2 1.391(3) . ?
C3S2 H2S2 0.92(2) . ?
C4S2 C5S2 1.388(2) . ?
C4S2 N1S2 1.406(2) . ?
C5S2 C6S2 1.384(2) . ?
C5S2 H3S2 0.95(2) . ?
C6S2 H4S2 0.94(2) . ?
N1S2 H5S2 0.85(3) . ?
N1S2 H6S2 0.80(2) . ?
O1A1 N1A1 1.408(2) . ?
O1A1 H4A1 0.87(3) . ?
N1A1 H1A1 0.92(2) . ?
N1A1 H2A1 0.88(2) . ?
N1A1 H3A1 0.84(2) . ?
O1A2 N1A2 1.410(2) . ?
O1A2 H4A2 0.81(3) . ?
N1A2 H1A2 0.93(2) . ?
N1A2 H2A2 0.88(3) . ?
N1A2 H3A2 0.96(3) . ?

loop_
_cod_related_entry_id
_cod_related_entry_database
_cod_related_entry_code
1 ChemSpider 30653857
